data_7052959
loop_
_publ_author_name
'Drouet, Samuel'
'Merhi, Areej'
'Grelaud, Guillaume'
'Cifuentes, Marie P.'
'Humphrey, Mark G.'
'Matczyszyn, Katarzyna'
'Samoc, Marek'
'Toupet, Lo\"ic'
'Paul-Roth, Christine O.'
'Paul, Fr\'ed\'eric'

_publ_section_title
;
 Enhanced two-photon absorption cross-sections of zinc(II)
 tetraphenylporphyrins peripherally substituted with d6-metal alkynyl
 complexes
;
_journal_issue 11
_journal_name_full 'New Journal of Chemistry'
_journal_page_first 2192
_journal_paper_doi 10.1039/c2nj40589j
_journal_volume 36
_journal_year 2012
_chemical_formula_sum 'C220 H238 Fe4 N4 O P8 Zn'
_chemical_formula_weight 3490.67
_chemical_name_systematic
;
?
;
_space_group_IT_number 88
_symmetry_cell_setting tetragonal
_symmetry_space_group_name_Hall '-I 4ad'
_symmetry_space_group_name_H-M 'I 41/a :2'
_atom_sites_solution_hydrogens geom
_atom_sites_solution_primary direct
_atom_sites_solution_secondary difmap
_audit_creation_method SHELXL-97
_cell_angle_alpha 90.00
_cell_angle_beta 90.00
_cell_angle_gamma 90.00
_cell_formula_units_Z 4
_cell_length_a 36.9262(5)
_cell_length_b 36.9262(5)
_cell_length_c 14.7933(8)
_cell_measurement_reflns_used 32774
_cell_measurement_temperature 120(2)
_cell_measurement_theta_max 28.60
_cell_measurement_theta_min 2.96
_cell_volume 20171.3(12)
_computing_cell_refinement 'CrysAlis RED, Oxford Diffraction Ltd.,Version 1.171.35.11'
_computing_data_collection 'CrysAlis CCD, Oxford Diffraction Ltd.,Version 1.171.35.11'
_computing_data_reduction 'CrysAlis RED, Oxford Diffraction Ltd.,Version 1.171.35.11'
_computing_molecular_graphics 'MERCURY 2.4.5(CCDC, 2011)'
_computing_publication_material 'WINGX (Farrugia, 1999)'
_computing_structure_refinement 'SHELXL-97 (Sheldrick, 1997)'
_computing_structure_solution 'SIR-97_(Altomare & al., 1999)'
_diffrn_ambient_temperature 120(2)
_diffrn_detector_area_resol_mean 19.64
_diffrn_measured_fraction_theta_full 0.999
_diffrn_measured_fraction_theta_max 0.999
_diffrn_measurement_device_type 'CCD Saphire 3 Xcalibur'
_diffrn_measurement_method 'omega scan'
_diffrn_radiation_monochromator graphite
_diffrn_radiation_source 'fine-focus sealed tube'
_diffrn_radiation_type MoK\a
_diffrn_radiation_wavelength 0.71073
_diffrn_reflns_av_R_equivalents 0.0699
_diffrn_reflns_av_sigmaI/netI 0.0529
_diffrn_reflns_limit_h_max 45
_diffrn_reflns_limit_h_min -45
_diffrn_reflns_limit_k_max 45
_diffrn_reflns_limit_k_min -45
_diffrn_reflns_limit_l_max 18
_diffrn_reflns_limit_l_min -18
_diffrn_reflns_number 124179
_diffrn_reflns_theta_full 26.00
_diffrn_reflns_theta_max 26.00
_diffrn_reflns_theta_min 2.66
_exptl_absorpt_coefficient_mu 0.513
_exptl_absorpt_correction_type none
_exptl_crystal_colour red
_exptl_crystal_density_diffrn 1.140
_exptl_crystal_density_method 'not measured'
_exptl_crystal_description block
_exptl_crystal_F_000 7324
_exptl_crystal_size_max 0.34
_exptl_crystal_size_mid 0.28
_exptl_crystal_size_min 0.26
_refine_diff_density_max 0.869
_refine_diff_density_min -0.474
_refine_diff_density_rms 0.100
_refine_ls_extinction_method none
_refine_ls_goodness_of_fit_ref 1.133
_refine_ls_hydrogen_treatment constr
_refine_ls_matrix_type full
_refine_ls_number_parameters 522
_refine_ls_number_reflns 9916
_refine_ls_number_restraints 6
_refine_ls_restrained_S_all 1.133
_refine_ls_R_factor_all 0.1684
_refine_ls_R_factor_gt 0.1141
_refine_ls_shift/su_max 0.036
_refine_ls_shift/su_mean 0.003
_refine_ls_structure_factor_coef Fsqd
_refine_ls_weighting_details 'calc w=1/[\s^2^(Fo^2^)+(0.1533P)^2^+121.5336P] where P=(Fo^2^+2Fc^2^)/3'
_refine_ls_weighting_scheme calc
_refine_ls_wR_factor_gt 0.2885
_refine_ls_wR_factor_ref 0.3241
_reflns_number_gt 6988
_reflns_number_total 9916
_reflns_threshold_expression >2sigma(I)
_cod_data_source_file c2nj40589j.txt
_cod_data_source_block sd288
_cod_depositor_comments
;
The following automatic conversions were performed:

'_symmetry_cell_setting' value 'Tetragonal' changed to 'tetragonal'
according to /home/saulius/struct/CIF-dictionaries/cif_core.dic
dictionary named 'cif_core.dic' version 2.4.2 from 2011-04-26.

Automatic conversion script
Id: cif_fix_values 1891 2012-01-12 08:04:46Z andrius 
;
_cod_original_sg_symbol_H-M I41/a
_cod_database_code 7052959

loop_
_symmetry_equiv_pos_as_xyz
'x, y, z'
'-x, -y+1/2, z'
'-y+3/4, x+1/4, z+1/4'
'y+1/4, -x+1/4, z+1/4'
'x+1/2, y+1/2, z+1/2'
'-x+1/2, -y+1, z+1/2'
'-y+5/4, x+3/4, z+3/4'
'y+3/4, -x+3/4, z+3/4'
'-x, -y, -z'
'x, y-1/2, -z'
'y-3/4, -x-1/4, -z-1/4'
'-y-1/4, x-1/4, -z-1/4'
'-x+1/2, -y+1/2, -z+1/2'
'x+1/2, y, -z+1/2'
'y-1/4, -x+1/4, -z+1/4'
'-y+1/4, x+1/4, -z+1/4'

loop_
_atom_site_label
_atom_site_type_symbol
_atom_site_fract_x
_atom_site_fract_y
_atom_site_fract_z
_atom_site_U_iso_or_equiv
_atom_site_adp_type
_atom_site_occupancy
_atom_site_symmetry_multiplicity
_atom_site_calc_flag
_atom_site_refinement_flags
Fe1 Fe 0.90525(2) 0.06934(2) 0.87632(8) 0.0444(3) Uani 1 1 d .
Zn1 Zn 1.0000 -0.2500 0.8750 0.0670(7) Uani 1 4 d S
P1 P 0.92009(6) 0.07460(5) 0.73541(18) 0.0639(7) Uani 1 1 d .
P2 P 0.85300(4) 0.05082(4) 0.82812(13) 0.0395(4) Uani 1 1 d .
N1 N 1.02586(13) -0.20116(12) 0.8689(4) 0.0466(15) Uani 1 1 d .
C1 C 0.94206(18) 0.07148(18) 0.9856(6) 0.058(2) Uani 1 1 d .
C2 C 0.90532(17) 0.06897(17) 1.0185(5) 0.0454(17) Uani 1 1 d .
C3 C 0.88681(16) 0.10032(16) 0.9873(5) 0.0415(16) Uani 1 1 d .
C4 C 0.91123(17) 0.12160(16) 0.9352(5) 0.0473(18) Uani 1 1 d .
C5 C 0.94525(17) 0.10316(17) 0.9352(6) 0.053(2) Uani 1 1 d .
C6 C 0.9722(2) 0.0461(2) 1.0124(8) 0.076(3) Uani 1 1 d .
H6A H 0.9639 0.0210 1.0071 0.114 Uiso 1 1 calc R
H6B H 0.9793 0.0509 1.0751 0.114 Uiso 1 1 calc R
H6C H 0.9931 0.0499 0.9725 0.114 Uiso 1 1 calc R
C7 C 0.8903(2) 0.03984(19) 1.0796(6) 0.061(2) Uani 1 1 d .
H7A H 0.8996 0.0162 1.0603 0.092 Uiso 1 1 calc R
H7B H 0.8638 0.0399 1.0760 0.092 Uiso 1 1 calc R
H7C H 0.8979 0.0445 1.1420 0.092 Uiso 1 1 calc R
C8 C 0.84954(17) 0.11173(18) 1.0191(5) 0.0472(17) Uani 1 1 d .
H8A H 0.8333 0.0908 1.0183 0.071 Uiso 1 1 calc R
H8B H 0.8400 0.1305 0.9789 0.071 Uiso 1 1 calc R
H8C H 0.8512 0.1213 1.0808 0.071 Uiso 1 1 calc R
C9 C 0.9057(2) 0.15966(17) 0.9004(6) 0.061(2) Uani 1 1 d .
H9A H 0.9135 0.1610 0.8372 0.091 Uiso 1 1 calc R
H9B H 0.9200 0.1766 0.9369 0.091 Uiso 1 1 calc R
H9C H 0.8800 0.1660 0.9046 0.091 Uiso 1 1 calc R
C10 C 0.9798(2) 0.1200(2) 0.8978(7) 0.076(3) Uani 1 1 d .
H10A H 0.9740 0.1345 0.8442 0.114 Uiso 1 1 calc R
H10B H 0.9968 0.1007 0.8813 0.114 Uiso 1 1 calc R
H10C H 0.9908 0.1355 0.9439 0.114 Uiso 1 1 calc R
C11 C 0.8854(2) 0.0527(3) 0.6626(7) 0.076(3) Uani 1 1 d .
H11A H 0.8707 0.0716 0.6325 0.091 Uiso 1 1 calc R
H11B H 0.8976 0.0383 0.6151 0.091 Uiso 1 1 calc R
C12 C 0.86040(18) 0.02787(18) 0.7190(5) 0.0465(17) Uani 1 1 d .
H12A H 0.8720 0.0040 0.7286 0.056 Uiso 1 1 calc R
H12B H 0.8371 0.0241 0.6875 0.056 Uiso 1 1 calc R
C13 C 0.9219(3) 0.1204(3) 0.6778(7) 0.091(4) Uani 1 1 d .
C14 C 0.8902(5) 0.1395(3) 0.6580(10) 0.139(6) Uani 1 1 d .
H14 H 0.8680 0.1281 0.6731 0.167 Uiso 1 1 calc R
C15 C 0.8880(5) 0.1735(5) 0.6185(12) 0.142(6) Uani 1 1 d .
H15 H 0.8659 0.1837 0.5979 0.171 Uiso 1 1 calc R
C16 C 0.9177(6) 0.1895(6) 0.6123(19) 0.206(12) Uani 1 1 d .
H16 H 0.9164 0.2142 0.5944 0.247 Uiso 1 1 calc R
C17 C 0.9506(4) 0.1768(4) 0.6272(12) 0.147(7) Uani 1 1 d .
H17 H 0.9714 0.1911 0.6152 0.177 Uiso 1 1 calc R
C18 C 0.9540(5) 0.1381(4) 0.6647(11) 0.150(7) Uani 1 1 d .
H18 H 0.9767 0.1273 0.6778 0.179 Uiso 1 1 calc R
C19 C 0.9622(3) 0.0550(3) 0.6947(10) 0.100(4) Uani 1 1 d .
C20 C 0.9696(5) 0.0549(5) 0.6004(12) 0.165(7) Uani 1 1 d .
H20 H 0.9534 0.0652 0.5576 0.198 Uiso 1 1 calc R
C21 C 1.0042(7) 0.0377(8) 0.5734(19) 0.239(13) Uani 1 1 d .
H21 H 1.0104 0.0356 0.5113 0.287 Uiso 1 1 calc R
C22 C 1.0282(7) 0.0241(9) 0.6414(18) 0.240(15) Uani 1 1 d .
H22 H 1.0507 0.0139 0.6236 0.288 Uiso 1 1 calc R
C23 C 1.0202(4) 0.0255(5) 0.7267(17) 0.181(8) Uani 1 1 d .
H23 H 1.0371 0.0166 0.7696 0.217 Uiso 1 1 calc R
C24 C 0.9866(3) 0.0399(3) 0.7575(11) 0.115(5) Uani 1 1 d .
H24 H 0.9807 0.0392 0.8200 0.138 Uiso 1 1 calc R
C25 C 0.82772(15) 0.01811(15) 0.8956(4) 0.0337(14) Uani 1 1 d .
C26 C 0.83793(18) -0.01840(17) 0.8972(5) 0.0424(16) Uani 1 1 d .
H26 H 0.8567 -0.0267 0.8586 0.051 Uiso 1 1 calc R
C27 C 0.8206(2) -0.04278(18) 0.9552(5) 0.0511(18) Uani 1 1 d .
H27 H 0.8276 -0.0676 0.9553 0.061 Uiso 1 1 calc R
C28 C 0.79366(19) -0.03105(19) 1.0122(5) 0.0514(18) Uani 1 1 d .
H28 H 0.7820 -0.0478 1.0513 0.062 Uiso 1 1 calc R
C29 C 0.78338(19) 0.00484(19) 1.0132(5) 0.0499(17) Uani 1 1 d .
H29 H 0.7650 0.0131 1.0531 0.060 Uiso 1 1 calc R
C30 C 0.80036(16) 0.02858(17) 0.9550(5) 0.0414(15) Uani 1 1 d .
H30 H 0.7931 0.0532 0.9554 0.050 Uiso 1 1 calc R
C31 C 0.81682(18) 0.08237(19) 0.7951(5) 0.0479(17) Uani 1 1 d .
C32 C 0.7838(2) 0.0702(2) 0.7596(6) 0.066(2) Uani 1 1 d .
H32 H 0.7794 0.0449 0.7550 0.079 Uiso 1 1 calc R
C33 C 0.7571(2) 0.0944(3) 0.7310(7) 0.077(3) Uani 1 1 d .
H33 H 0.7347 0.0855 0.7082 0.092 Uiso 1 1 calc R
C34 C 0.7629(3) 0.1301(3) 0.7357(7) 0.076(3) Uani 1 1 d .
H34 H 0.7453 0.1465 0.7134 0.091 Uiso 1 1 calc R
C35 C 0.7947(3) 0.1429(2) 0.7730(7) 0.081(3) Uani 1 1 d .
H35 H 0.7980 0.1683 0.7796 0.097 Uiso 1 1 calc R
C36 C 0.8223(2) 0.11907(19) 0.8016(6) 0.0553(19) Uani 1 1 d .
H36 H 0.8444 0.1283 0.8251 0.066 Uiso 1 1 calc R
C37 C 0.91764(16) 0.01967(16) 0.8659(5) 0.0479(18) Uani 1 1 d .
C38 C 0.92681(17) -0.01123(17) 0.8627(6) 0.053(2) Uani 1 1 d .
C39 C 0.93812(16) -0.04908(16) 0.8655(6) 0.051(2) Uani 1 1 d .
C40 C 0.95620(17) -0.06439(16) 0.7932(6) 0.0488(19) Uani 1 1 d .
H40 H 0.9611 -0.0502 0.7411 0.059 Uiso 1 1 calc R
C41 C 0.96725(16) -0.10017(16) 0.7960(5) 0.0438(17) Uani 1 1 d .
H41 H 0.9799 -0.1101 0.7458 0.053 Uiso 1 1 calc R
C42 C 0.96028(15) -0.12204(16) 0.8707(6) 0.0487(19) Uani 1 1 d .
C43 C 0.94214(16) -0.10662(17) 0.9446(6) 0.0488(18) Uani 1 1 d .
H43 H 0.9372 -0.1209 0.9967 0.059 Uiso 1 1 calc R
C44 C 0.93124(16) -0.07038(18) 0.9419(6) 0.053(2) Uani 1 1 d .
H44 H 0.9191 -0.0601 0.9923 0.063 Uiso 1 1 calc R
C45 C 0.97217(15) -0.16081(15) 0.8737(5) 0.0440(17) Uani 1 1 d .
C46 C 1.00964(16) -0.16760(15) 0.8669(5) 0.0436(17) Uani 1 1 d .
C47 C 1.03709(17) -0.14001(16) 0.8628(6) 0.0501(19) Uani 1 1 d .
H47 H 1.0332 -0.1146 0.8604 0.060 Uiso 1 1 calc R
C48 C 1.06939(17) -0.15711(16) 0.8632(6) 0.0488(18) Uani 1 1 d .
H48 H 1.0925 -0.1459 0.8605 0.059 Uiso 1 1 calc R
C49 C 1.06244(16) -0.19514(16) 0.8684(5) 0.0453(17) Uani 1 1 d .
O41 O 1.0000 -0.2500 0.7055(16) 0.080(5) Uani 0.50 2 d SP
C50 C 1.0252(9) -0.2455(10) 0.648(2) 0.179(17) Uani 0.50 1 d PD
H50A H 1.0218 -0.2614 0.5943 0.214 Uiso 0.50 1 calc PR
H50B H 1.0493 -0.2501 0.6743 0.214 Uiso 0.50 1 calc PR
C51 C 1.0204(9) -0.2067(10) 0.6236(16) 0.164 Uani 0.50 1 d PD
H51A H 1.0394 -0.1994 0.5810 0.246 Uiso 0.50 1 calc PR
H51B H 1.0221 -0.1919 0.6784 0.246 Uiso 0.50 1 calc PR
H51C H 0.9966 -0.2032 0.5956 0.246 Uiso 0.50 1 calc PR
C61 C 0.6462(6) 0.0392(6) 0.7401(15) 0.206(9) Uiso 1 1 d .
H61A H 0.6313 0.0174 0.7478 0.310 Uiso 1 1 calc R
H61B H 0.6530 0.0486 0.7996 0.310 Uiso 1 1 calc R
H61C H 0.6681 0.0330 0.7059 0.310 Uiso 1 1 calc R
C62 C 0.6241(7) 0.0685(7) 0.6876(19) 0.240(11) Uiso 1 1 d D
H62A H 0.6153 0.0580 0.6302 0.287 Uiso 1 1 calc R
H62B H 0.6028 0.0755 0.7240 0.287 Uiso 1 1 calc R
C63 C 0.6468(8) 0.1030(8) 0.666(2) 0.261(12) Uiso 1 1 d D
H63A H 0.6697 0.0915 0.6466 0.313 Uiso 1 1 calc R
H63B H 0.6519 0.1114 0.7284 0.313 Uiso 1 1 calc R
C64 C 0.6503(10) 0.1454(10) 0.607(2) 0.315(17) Uiso 1 1 d D
H64A H 0.6468 0.1366 0.5440 0.378 Uiso 1 1 calc R
H64B H 0.6266 0.1560 0.6229 0.378 Uiso 1 1 calc R
C65 C 0.6707(10) 0.1793(9) 0.587(2) 0.307(16) Uiso 1 1 d D
H65A H 0.6543 0.1972 0.5603 0.461 Uiso 1 1 calc R
H65B H 0.6905 0.1740 0.5451 0.461 Uiso 1 1 calc R
H65C H 0.6807 0.1889 0.6437 0.461 Uiso 1 1 calc R

loop_
_atom_site_aniso_label
_atom_site_aniso_U_11
_atom_site_aniso_U_22
_atom_site_aniso_U_33
_atom_site_aniso_U_23
_atom_site_aniso_U_13
_atom_site_aniso_U_12
Fe1 0.0270(5) 0.0215(4) 0.0847(8) -0.0097(4) 0.0034(5) 0.0012(3)
Zn1 0.0168(4) 0.0168(4) 0.168(2) 0.000 0.000 0.000
P1 0.0526(12) 0.0428(11) 0.0962(18) -0.0202(11) 0.0302(11) -0.0120(9)
P2 0.0301(8) 0.0246(8) 0.0638(12) 0.0019(7) -0.0008(8) 0.0006(6)
N1 0.023(2) 0.018(2) 0.100(5) -0.002(3) -0.003(3) 0.0026(19)
C1 0.034(3) 0.033(4) 0.108(7) -0.023(4) -0.021(4) 0.004(3)
C2 0.037(3) 0.030(3) 0.069(5) -0.015(3) -0.009(3) -0.001(3)
C3 0.033(3) 0.027(3) 0.064(5) -0.010(3) -0.002(3) 0.000(2)
C4 0.037(3) 0.028(3) 0.077(5) -0.014(3) 0.002(3) 0.000(3)
C5 0.031(3) 0.031(3) 0.099(6) -0.019(4) 0.008(4) -0.004(3)
C6 0.042(4) 0.054(5) 0.132(9) -0.026(5) -0.024(5) 0.009(4)
C7 0.069(5) 0.038(4) 0.076(6) 0.006(4) -0.023(4) -0.002(3)
C8 0.033(3) 0.039(4) 0.070(5) -0.009(3) 0.003(3) 0.000(3)
C9 0.060(5) 0.025(3) 0.096(7) -0.010(4) 0.016(4) -0.006(3)
C10 0.034(4) 0.056(5) 0.138(9) -0.032(5) 0.010(5) -0.015(3)
C11 0.074(6) 0.068(6) 0.086(7) 0.001(5) 0.017(5) -0.020(5)
C12 0.042(4) 0.041(4) 0.057(5) -0.004(3) 0.006(3) -0.007(3)
C13 0.118(9) 0.068(6) 0.088(7) -0.011(5) 0.056(7) -0.043(6)
C14 0.206(16) 0.082(8) 0.129(11) 0.036(8) 0.093(11) 0.051(10)
C15 0.127(13) 0.136(13) 0.164(15) 0.055(11) 0.034(11) 0.035(11)
C16 0.105(13) 0.153(17) 0.36(4) -0.082(19) -0.005(18) 0.003(13)
C17 0.110(11) 0.099(9) 0.233(19) 0.089(11) 0.034(11) -0.022(8)
C18 0.179(15) 0.115(11) 0.155(13) -0.025(10) 0.063(11) -0.085(11)
C19 0.059(6) 0.092(8) 0.149(11) -0.037(7) 0.046(7) -0.003(5)
C20 0.156(14) 0.179(16) 0.161(15) -0.044(12) 0.103(12) 0.019(12)
C21 0.20(2) 0.33(3) 0.19(2) -0.02(2) 0.14(2) 0.04(2)
C22 0.16(2) 0.38(4) 0.18(2) -0.05(2) 0.072(17) 0.11(2)
C23 0.060(8) 0.208(18) 0.28(2) -0.031(17) 0.067(11) 0.021(9)
C24 0.052(6) 0.102(8) 0.191(14) -0.057(9) 0.040(7) 0.007(6)
C25 0.029(3) 0.027(3) 0.045(4) -0.004(3) -0.009(3) -0.003(2)
C26 0.039(3) 0.031(3) 0.057(4) 0.001(3) -0.004(3) -0.001(3)
C27 0.052(4) 0.033(3) 0.068(5) 0.008(3) -0.008(4) 0.000(3)
C28 0.045(4) 0.042(4) 0.067(5) 0.005(3) -0.001(4) -0.007(3)
C29 0.045(4) 0.044(4) 0.061(5) 0.005(3) 0.001(3) -0.003(3)
C30 0.031(3) 0.035(3) 0.058(4) -0.004(3) -0.006(3) 0.001(3)
C31 0.043(4) 0.046(4) 0.056(5) 0.014(3) 0.006(3) 0.013(3)
C32 0.039(4) 0.066(5) 0.093(7) 0.033(5) -0.004(4) 0.012(3)
C33 0.048(5) 0.093(7) 0.089(7) 0.044(6) 0.002(4) 0.008(4)
C34 0.058(5) 0.094(7) 0.076(6) 0.032(5) 0.011(5) 0.030(5)
C35 0.103(8) 0.052(5) 0.087(7) 0.022(5) 0.021(6) 0.030(5)
C36 0.056(4) 0.038(4) 0.072(5) 0.016(4) 0.008(4) 0.010(3)
C37 0.028(3) 0.027(3) 0.089(6) -0.011(3) -0.007(3) 0.003(2)
C38 0.030(3) 0.032(3) 0.097(6) -0.011(4) -0.014(4) 0.006(3)
C39 0.027(3) 0.024(3) 0.102(6) -0.005(4) -0.017(4) 0.000(2)
C40 0.031(3) 0.024(3) 0.091(6) -0.004(3) -0.009(3) -0.001(2)
C41 0.030(3) 0.025(3) 0.077(5) -0.007(3) -0.009(3) 0.000(2)
C42 0.018(3) 0.024(3) 0.104(6) -0.016(4) -0.012(3) 0.006(2)
C43 0.026(3) 0.032(3) 0.088(6) 0.001(3) -0.009(3) 0.000(3)
C44 0.026(3) 0.038(4) 0.094(6) -0.017(4) -0.005(3) 0.009(3)
C45 0.023(3) 0.020(3) 0.089(5) -0.001(3) -0.006(3) 0.005(2)
C46 0.030(3) 0.019(3) 0.082(5) -0.004(3) -0.003(3) -0.001(2)
C47 0.033(3) 0.019(3) 0.098(6) -0.008(3) -0.004(4) -0.002(2)
C48 0.027(3) 0.027(3) 0.092(6) -0.004(3) 0.001(3) -0.003(2)
C49 0.023(3) 0.025(3) 0.087(5) -0.011(3) -0.004(3) -0.004(2)
O41 0.040(8) 0.060(10) 0.140(18) 0.000 0.000 -0.008(7)
C50 0.15(3) 0.28(5) 0.11(2) -0.02(3) 0.05(2) 0.12(3)
C51 0.149 0.299 0.044 -0.043 0.047 0.036

loop_
_atom_type_symbol
_atom_type_description
_atom_type_scat_dispersion_real
_atom_type_scat_dispersion_imag
_atom_type_scat_source
C C 0.0033 0.0016 'International Tables Vol C Tables 4.2.6.8 and 6.1.1.4'
H H 0.0000 0.0000 'International Tables Vol C Tables 4.2.6.8 and 6.1.1.4'
N N 0.0061 0.0033 'International Tables Vol C Tables 4.2.6.8 and 6.1.1.4'
O O 0.0106 0.0060 'International Tables Vol C Tables 4.2.6.8 and 6.1.1.4'
P P 0.1023 0.0942 'International Tables Vol C Tables 4.2.6.8 and 6.1.1.4'
Fe Fe 0.3463 0.8444 'International Tables Vol C Tables 4.2.6.8 and 6.1.1.4'
Zn Zn 0.2839 1.4301 'International Tables Vol C Tables 4.2.6.8 and 6.1.1.4'

loop_
_geom_angle_atom_site_label_1
_geom_angle_atom_site_label_2
_geom_angle_atom_site_label_3
_geom_angle
_geom_angle_site_symmetry_1
_geom_angle_site_symmetry_3
C37 Fe1 C2 94.3(3) . .
C37 Fe1 C3 131.6(3) . .
C2 Fe1 C3 39.4(2) . .
C37 Fe1 C1 86.7(3) . .
C2 Fe1 C1 40.1(3) . .
C3 Fe1 C1 66.0(3) . .
C37 Fe1 C5 115.8(3) . .
C2 Fe1 C5 65.9(3) . .
C3 Fe1 C5 65.6(3) . .
C1 Fe1 C5 38.4(3) . .
C37 Fe1 C4 152.2(3) . .
C2 Fe1 C4 66.2(3) . .
C3 Fe1 C4 39.2(3) . .
C1 Fe1 C4 65.6(3) . .
C5 Fe1 C4 39.3(2) . .
C37 Fe1 P1 87.0(3) . .
C2 Fe1 P1 164.47(19) . .
C3 Fe1 P1 141.3(2) . .
C1 Fe1 P1 124.8(2) . .
C5 Fe1 P1 99.6(2) . .
C4 Fe1 P1 106.6(2) . .
C37 Fe1 P2 83.28(19) . .
C2 Fe1 P2 109.15(19) . .
C3 Fe1 P2 98.02(18) . .
C1 Fe1 P2 146.7(2) . .
C5 Fe1 P2 160.14(18) . .
C4 Fe1 P2 120.86(18) . .
P1 Fe1 P2 86.38(9) . .
N1 Zn1 N1 175.0(4) . 2_745
N1 Zn1 N1 90.114(17) . 12_647
N1 Zn1 N1 90.110(17) 2_745 12_647
N1 Zn1 N1 90.107(17) . 11_767
N1 Zn1 N1 90.110(17) 2_745 11_767
N1 Zn1 N1 175.0(4) 12_647 11_767
C19 P1 C11 103.0(5) . .
C19 P1 C13 100.1(5) . .
C11 P1 C13 98.7(5) . .
C19 P1 Fe1 120.0(5) . .
C11 P1 Fe1 110.2(3) . .
C13 P1 Fe1 121.5(3) . .
C25 P2 C31 101.1(3) . .
C25 P2 C12 104.5(3) . .
C31 P2 C12 99.6(3) . .
C25 P2 Fe1 119.0(2) . .
C31 P2 Fe1 122.3(2) . .
C12 P2 Fe1 107.5(2) . .
C49 N1 C46 106.4(5) . .
C49 N1 Zn1 127.2(4) . .
C46 N1 Zn1 126.3(4) . .
C5 C1 C2 108.3(6) . .
C5 C1 C6 126.9(7) . .
C2 C1 C6 124.4(8) . .
C5 C1 Fe1 71.1(5) . .
C2 C1 Fe1 69.6(4) . .
C6 C1 Fe1 130.7(5) . .
C3 C2 C1 106.8(6) . .
C3 C2 C7 126.8(6) . .
C1 C2 C7 126.3(6) . .
C3 C2 Fe1 70.7(4) . .
C1 C2 Fe1 70.3(5) . .
C7 C2 Fe1 127.0(5) . .
C4 C3 C2 108.7(6) . .
C4 C3 C8 126.2(6) . .
C2 C3 C8 124.2(6) . .
C4 C3 Fe1 71.0(4) . .
C2 C3 Fe1 69.9(4) . .
C8 C3 Fe1 133.2(5) . .
C3 C4 C5 107.1(6) . .
C3 C4 C9 127.8(6) . .
C5 C4 C9 124.2(6) . .
C3 C4 Fe1 69.8(4) . .
C5 C4 Fe1 70.1(4) . .
C9 C4 Fe1 133.7(6) . .
C1 C5 C4 109.0(6) . .
C1 C5 C10 127.4(7) . .
C4 C5 C10 122.8(7) . .
C1 C5 Fe1 70.5(4) . .
C4 C5 Fe1 70.6(4) . .
C10 C5 Fe1 132.4(6) . .
C1 C6 H6A 109.5 . .
C1 C6 H6B 109.5 . .
H6A C6 H6B 109.5 . .
C1 C6 H6C 109.5 . .
H6A C6 H6C 109.5 . .
H6B C6 H6C 109.5 . .
C2 C7 H7A 109.5 . .
C2 C7 H7B 109.5 . .
H7A C7 H7B 109.5 . .
C2 C7 H7C 109.5 . .
H7A C7 H7C 109.5 . .
H7B C7 H7C 109.5 . .
C3 C8 H8A 109.5 . .
C3 C8 H8B 109.5 . .
H8A C8 H8B 109.5 . .
C3 C8 H8C 109.5 . .
H8A C8 H8C 109.5 . .
H8B C8 H8C 109.5 . .
C4 C9 H9A 109.5 . .
C4 C9 H9B 109.5 . .
H9A C9 H9B 109.5 . .
C4 C9 H9C 109.5 . .
H9A C9 H9C 109.5 . .
H9B C9 H9C 109.5 . .
C5 C10 H10A 109.5 . .
C5 C10 H10B 109.5 . .
H10A C10 H10B 109.5 . .
C5 C10 H10C 109.5 . .
H10A C10 H10C 109.5 . .
H10B C10 H10C 109.5 . .
C12 C11 P1 110.9(7) . .
C12 C11 H11A 109.5 . .
P1 C11 H11A 109.5 . .
C12 C11 H11B 109.5 . .
P1 C11 H11B 109.5 . .
H11A C11 H11B 108.0 . .
C11 C12 P2 106.7(5) . .
C11 C12 H12A 110.4 . .
P2 C12 H12A 110.4 . .
C11 C12 H12B 110.4 . .
P2 C12 H12B 110.4 . .
H12A C12 H12B 108.6 . .
C18 C13 C14 117.0(13) . .
C18 C13 P1 121.4(12) . .
C14 C13 P1 121.0(8) . .
C15 C14 C13 126.5(15) . .
C15 C14 H14 116.8 . .
C13 C14 H14 116.8 . .
C16 C15 C14 114(2) . .
C16 C15 H15 123.0 . .
C14 C15 H15 123.0 . .
C15 C16 C17 129(2) . .
C15 C16 H16 115.5 . .
C17 C16 H16 115.5 . .
C16 C17 C18 117.6(15) . .
C16 C17 H17 121.2 . .
C18 C17 H17 121.2 . .
C13 C18 C17 115.1(16) . .
C13 C18 H18 122.4 . .
C17 C18 H18 122.4 . .
C24 C19 C20 121.5(11) . .
C24 C19 P1 119.2(9) . .
C20 C19 P1 119.3(12) . .
C21 C20 C19 115.5(19) . .
C21 C20 H20 122.2 . .
C19 C20 H20 122.2 . .
C20 C21 C22 120(2) . .
C20 C21 H21 120.2 . .
C22 C21 H21 120.2 . .
C21 C22 C23 122(2) . .
C21 C22 H22 119.0 . .
C23 C22 H22 119.0 . .
C24 C23 C22 122(2) . .
C24 C23 H23 119.2 . .
C22 C23 H23 119.2 . .
C23 C24 C19 119.6(15) . .
C23 C24 H24 120.2 . .
C19 C24 H24 120.2 . .
C30 C25 C26 116.9(6) . .
C30 C25 P2 122.2(5) . .
C26 C25 P2 120.6(5) . .
C25 C26 C27 120.5(6) . .
C25 C26 H26 119.7 . .
C27 C26 H26 119.8 . .
C28 C27 C26 120.3(6) . .
C28 C27 H27 119.9 . .
C26 C27 H27 119.9 . .
C27 C28 C29 120.6(7) . .
C27 C28 H28 119.7 . .
C29 C28 H28 119.7 . .
C28 C29 C30 118.7(7) . .
C28 C29 H29 120.7 . .
C30 C29 H29 120.7 . .
C25 C30 C29 123.1(6) . .
C25 C30 H30 118.4 . .
C29 C30 H30 118.4 . .
C36 C31 C32 118.1(7) . .
C36 C31 P2 120.0(6) . .
C32 C31 P2 121.9(6) . .
C33 C32 C31 121.4(8) . .
C33 C32 H32 119.3 . .
C31 C32 H32 119.3 . .
C34 C33 C32 120.1(9) . .
C34 C33 H33 119.9 . .
C32 C33 H33 119.9 . .
C33 C34 C35 119.7(8) . .
C33 C34 H34 120.1 . .
C35 C34 H34 120.1 . .
C34 C35 C36 121.3(9) . .
C34 C35 H35 119.3 . .
C36 C35 H35 119.3 . .
C31 C36 C35 119.2(8) . .
C31 C36 H36 120.4 . .
C35 C36 H36 120.4 . .
C38 C37 Fe1 176.5(7) . .
C37 C38 C39 176.1(9) . .
C40 C39 C44 118.9(6) . .
C40 C39 C38 120.5(7) . .
C44 C39 C38 120.6(7) . .
C39 C40 C41 120.7(7) . .
C39 C40 H40 119.7 . .
C41 C40 H40 119.7 . .
C40 C41 C42 121.5(7) . .
C40 C41 H41 119.2 . .
C42 C41 H41 119.2 . .
C43 C42 C41 118.1(6) . .
C43 C42 C45 120.3(7) . .
C41 C42 C45 121.6(6) . .
C42 C43 C44 120.2(7) . .
C42 C43 H43 119.9 . .
C44 C43 H43 119.9 . .
C39 C44 C43 120.6(7) . .
C39 C44 H44 119.7 . .
C43 C44 H44 119.7 . .
C49 C45 C46 125.2(5) 12_647 .
C49 C45 C42 117.7(5) 12_647 .
C46 C45 C42 117.1(5) . .
N1 C46 C45 125.8(5) . .
N1 C46 C47 109.4(5) . .
C45 C46 C47 124.7(5) . .
C48 C47 C46 106.9(5) . .
C48 C47 H47 126.5 . .
C46 C47 H47 126.5 . .
C47 C48 C49 107.5(5) . .
C47 C48 H48 126.2 . .
C49 C48 H48 126.2 . .
N1 C49 C45 125.2(5) . 11_767
N1 C49 C48 109.7(5) . .
C45 C49 C48 125.1(5) 11_767 .
C50 O41 C50 96(4) 2_745 .
O41 C50 C51 101.5(19) . .
O41 C50 H50A 111.5 . .
C51 C50 H50A 111.5 . .
O41 C50 H50B 111.4 . .
C51 C50 H50B 111.4 . .
H50A C50 H50B 109.3 . .
C50 C51 H51A 109.5 . .
C50 C51 H51B 109.5 . .
H51A C51 H51B 109.5 . .
C50 C51 H51C 109.4 . .
H51A C51 H51C 109.5 . .
H51B C51 H51C 109.5 . .
C62 C61 H61A 109.5 . .
C62 C61 H61B 109.5 . .
H61A C61 H61B 109.5 . .
C62 C61 H61C 109.5 . .
H61A C61 H61C 109.5 . .
H61B C61 H61C 109.5 . .
C63 C62 C61 113(2) . .
C63 C62 H62A 109.0 . .
C61 C62 H62A 109.0 . .
C63 C62 H62B 109.0 . .
C61 C62 H62B 109.0 . .
H62A C62 H62B 107.8 . .
C62 C63 C64 148(3) . .
C62 C63 H63A 99.7 . .
C64 C63 H63A 99.7 . .
C62 C63 H63B 99.7 . .
C64 C63 H63B 99.7 . .
H63A C63 H63B 104.1 . .
C65 C64 C63 149(3) . .
C65 C64 H64A 99.4 . .
C63 C64 H64A 99.3 . .
C65 C64 H64B 99.3 . .
C63 C64 H64B 99.3 . .
H64A C64 H64B 104.0 . .
C64 C65 H65A 109.5 . .
C64 C65 H65B 109.4 . .
H65A C65 H65B 109.5 . .
C64 C65 H65C 109.5 . .
H65A C65 H65C 109.5 . .
H65B C65 H65C 109.5 . .

loop_
_geom_bond_atom_site_label_1
_geom_bond_atom_site_label_2
_geom_bond_distance
_geom_bond_site_symmetry_2
Fe1 C37 1.896(6) .
Fe1 C2 2.104(8) .
Fe1 C3 2.113(7) .
Fe1 C1 2.114(8) .
Fe1 C5 2.121(7) .
Fe1 C4 2.129(6) .
Fe1 P1 2.164(3) .
Fe1 P2 2.1677(18) .
Zn1 N1 2.043(5) .
Zn1 N1 2.043(5) 2_745
Zn1 N1 2.043(5) 12_647
Zn1 N1 2.043(5) 11_767
P1 C19 1.817(10) .
P1 C11 1.858(10) .
P1 C13 1.895(11) .
P2 C25 1.824(6) .
P2 C31 1.839(6) .
P2 C12 1.843(7) .
N1 C49 1.369(7) .
N1 C46 1.377(7) .
C1 C5 1.393(11) .
C1 C2 1.444(10) .
C1 C6 1.509(10) .
C2 C3 1.422(9) .
C2 C7 1.510(11) .
C3 C4 1.423(10) .
C3 C8 1.514(9) .
C4 C5 1.429(9) .
C4 C9 1.510(10) .
C5 C10 1.523(10) .
C6 H6A 0.9800 .
C6 H6B 0.9800 .
C6 H6C 0.9800 .
C7 H7A 0.9800 .
C7 H7B 0.9800 .
C7 H7C 0.9800 .
C8 H8A 0.9800 .
C8 H8B 0.9800 .
C8 H8C 0.9800 .
C9 H9A 0.9800 .
C9 H9B 0.9800 .
C9 H9C 0.9800 .
C10 H10A 0.9800 .
C10 H10B 0.9800 .
C10 H10C 0.9800 .
C11 C12 1.547(10) .
C11 H11A 0.9900 .
C11 H11B 0.9900 .
C12 H12A 0.9900 .
C12 H12B 0.9900 .
C13 C18 1.367(15) .
C13 C14 1.398(18) .
C14 C15 1.388(18) .
C14 H14 0.9500 .
C15 C16 1.25(2) .
C15 H15 0.9500 .
C16 C17 1.32(2) .
C16 H16 0.9500 .
C17 C18 1.539(19) .
C17 H17 0.9500 .
C18 H18 0.9500 .
C19 C24 1.411(19) .
C19 C20 1.42(2) .
C20 C21 1.48(3) .
C20 H20 0.9500 .
C21 C22 1.43(3) .
C21 H21 0.9500 .
C22 C23 1.30(3) .
C22 H22 0.9500 .
C23 C24 1.424(15) .
C23 H23 0.9500 .
C24 H24 0.9500 .
C25 C30 1.393(9) .
C25 C26 1.400(8) .
C26 C27 1.398(10) .
C26 H26 0.9500 .
C27 C28 1.375(10) .
C27 H27 0.9500 .
C28 C29 1.378(10) .
C28 H28 0.9500 .
C29 C30 1.379(10) .
C29 H29 0.9500 .
C30 H30 0.9500 .
C31 C36 1.373(10) .
C31 C32 1.403(11) .
C32 C33 1.398(11) .
C32 H32 0.9500 .
C33 C34 1.335(14) .
C33 H33 0.9500 .
C34 C35 1.381(14) .
C34 H34 0.9500 .
C35 C36 1.411(11) .
C35 H35 0.9500 .
C36 H36 0.9500 .
C37 C38 1.191(9) .
C38 C39 1.459(9) .
C39 C40 1.382(11) .
C39 C44 1.399(11) .
C40 C41 1.384(8) .
C40 H40 0.9500 .
C41 C42 1.393(10) .
C41 H41 0.9500 .
C42 C43 1.403(10) .
C42 C45 1.498(8) .
C43 C44 1.398(9) .
C43 H43 0.9500 .
C44 H44 0.9500 .
C45 C49 1.409(8) 12_647
C45 C46 1.410(8) .
C46 C47 1.438(8) .
C47 C48 1.349(9) .
C47 H47 0.9500 .
C48 C49 1.430(8) .
C48 H48 0.9500 .
C49 C45 1.409(8) 11_767
O41 C50 1.28(3) 2_745
O41 C50 1.28(3) .
C50 C51 1.487(17) .
C50 H50A 0.9900 .
C50 H50B 0.9900 .
C51 H51A 0.9800 .
C51 H51B 0.9800 .
C51 H51C 0.9800 .
C61 C62 1.56(3) .
C61 H61A 0.9800 .
C61 H61B 0.9800 .
C61 H61C 0.9800 .
C62 C63 1.557(16) .
C62 H62A 0.9900 .
C62 H62B 0.9900 .
C63 C64 1.80(4) .
C63 H63A 0.9900 .
C63 H63B 0.9900 .
C64 C65 1.487(17) .
C64 H64A 0.9900 .
C64 H64B 0.9900 .
C65 H65A 0.9800 .
C65 H65B 0.9800 .
C65 H65C 0.9800 .

loop_
_geom_torsion_atom_site_label_1
_geom_torsion_atom_site_label_2
_geom_torsion_atom_site_label_3
_geom_torsion_atom_site_label_4
_geom_torsion
_geom_torsion_site_symmetry_1
_geom_torsion_site_symmetry_4
C37 Fe1 P1 C19 -46.8(4) . .
C2 Fe1 P1 C19 48.4(8) . .
C3 Fe1 P1 C19 131.4(5) . .
C1 Fe1 P1 C19 37.1(5) . .
C5 Fe1 P1 C19 68.8(5) . .
C4 Fe1 P1 C19 108.6(4) . .
P2 Fe1 P1 C19 -130.3(4) . .
C37 Fe1 P1 C11 72.4(4) . .
C2 Fe1 P1 C11 167.6(7) . .
C3 Fe1 P1 C11 -109.3(4) . .
C1 Fe1 P1 C11 156.4(4) . .
C5 Fe1 P1 C11 -171.9(4) . .
C4 Fe1 P1 C11 -132.2(4) . .
P2 Fe1 P1 C11 -11.0(4) . .
C37 Fe1 P1 C13 -173.1(5) . .
C2 Fe1 P1 C13 -77.9(8) . .
C3 Fe1 P1 C13 5.2(6) . .
C1 Fe1 P1 C13 -89.2(5) . .
C5 Fe1 P1 C13 -57.4(5) . .
C4 Fe1 P1 C13 -17.7(5) . .
P2 Fe1 P1 C13 103.5(5) . .
C37 Fe1 P2 C25 61.4(3) . .
C2 Fe1 P2 C25 -30.8(3) . .
C3 Fe1 P2 C25 -69.8(3) . .
C1 Fe1 P2 C25 -12.1(4) . .
C5 Fe1 P2 C25 -102.8(7) . .
C4 Fe1 P2 C25 -104.0(3) . .
P1 Fe1 P2 C25 148.8(2) . .
C37 Fe1 P2 C31 -170.9(4) . .
C2 Fe1 P2 C31 96.8(3) . .
C3 Fe1 P2 C31 57.8(3) . .
C1 Fe1 P2 C31 115.5(4) . .
C5 Fe1 P2 C31 24.8(8) . .
C4 Fe1 P2 C31 23.7(4) . .
P1 Fe1 P2 C31 -83.5(3) . .
C37 Fe1 P2 C12 -57.0(3) . .
C2 Fe1 P2 C12 -149.2(3) . .
C3 Fe1 P2 C12 171.8(3) . .
C1 Fe1 P2 C12 -130.5(4) . .
C5 Fe1 P2 C12 138.8(7) . .
C4 Fe1 P2 C12 137.7(3) . .
P1 Fe1 P2 C12 30.4(3) . .
N1 Zn1 N1 C49 -91.4(6) 2_745 .
N1 Zn1 N1 C49 176.0(8) 12_647 .
N1 Zn1 N1 C49 1.0(5) 11_767 .
N1 Zn1 N1 C46 90.3(6) 2_745 .
N1 Zn1 N1 C46 -2.2(5) 12_647 .
N1 Zn1 N1 C46 -177.2(8) 11_767 .
C37 Fe1 C1 C5 140.6(5) . .
C2 Fe1 C1 C5 -118.8(5) . .
C3 Fe1 C1 C5 -80.4(4) . .
C4 Fe1 C1 C5 -37.3(4) . .
P1 Fe1 C1 C5 56.6(4) . .
P2 Fe1 C1 C5 -146.8(4) . .
C37 Fe1 C1 C2 -100.6(4) . .
C3 Fe1 C1 C2 38.3(4) . .
C5 Fe1 C1 C2 118.8(5) . .
C4 Fe1 C1 C2 81.5(4) . .
P1 Fe1 C1 C2 175.3(3) . .
P2 Fe1 C1 C2 -28.1(5) . .
C37 Fe1 C1 C6 17.8(8) . .
C2 Fe1 C1 C6 118.4(10) . .
C3 Fe1 C1 C6 156.7(9) . .
C5 Fe1 C1 C6 -122.9(10) . .
C4 Fe1 C1 C6 -160.1(9) . .
P1 Fe1 C1 C6 -66.3(9) . .
P2 Fe1 C1 C6 90.3(9) . .
C5 C1 C2 C3 -0.8(8) . .
C6 C1 C2 C3 172.3(7) . .
Fe1 C1 C2 C3 -61.6(5) . .
C5 C1 C2 C7 -177.1(7) . .
C6 C1 C2 C7 -4.0(12) . .
Fe1 C1 C2 C7 122.1(7) . .
C5 C1 C2 Fe1 60.9(6) . .
C6 C1 C2 Fe1 -126.1(7) . .
C37 Fe1 C2 C3 -163.4(4) . .
C1 Fe1 C2 C3 116.8(5) . .
C5 Fe1 C2 C3 80.2(4) . .
C4 Fe1 C2 C3 37.1(4) . .
P1 Fe1 C2 C3 102.4(7) . .
P2 Fe1 C2 C3 -79.0(3) . .
C37 Fe1 C2 C1 79.8(4) . .
C3 Fe1 C2 C1 -116.8(5) . .
C5 Fe1 C2 C1 -36.6(4) . .
C4 Fe1 C2 C1 -79.8(4) . .
P1 Fe1 C2 C1 -14.5(9) . .
P2 Fe1 C2 C1 164.1(3) . .
C37 Fe1 C2 C7 -41.4(6) . .
C3 Fe1 C2 C7 122.0(7) . .
C1 Fe1 C2 C7 -121.2(7) . .
C5 Fe1 C2 C7 -157.8(7) . .
C4 Fe1 C2 C7 159.1(7) . .
P1 Fe1 C2 C7 -135.6(6) . .
P2 Fe1 C2 C7 43.0(6) . .
C1 C2 C3 C4 0.8(8) . .
C7 C2 C3 C4 177.0(7) . .
Fe1 C2 C3 C4 -60.7(5) . .
C1 C2 C3 C8 -169.3(6) . .
C7 C2 C3 C8 7.0(11) . .
Fe1 C2 C3 C8 129.3(6) . .
C1 C2 C3 Fe1 61.4(5) . .
C7 C2 C3 Fe1 -122.3(7) . .
C37 Fe1 C3 C4 141.6(4) . .
C2 Fe1 C3 C4 119.2(5) . .
C1 Fe1 C3 C4 80.2(4) . .
C5 Fe1 C3 C4 38.0(4) . .
P1 Fe1 C3 C4 -36.1(5) . .
P2 Fe1 C3 C4 -130.3(4) . .
C37 Fe1 C3 C2 22.4(5) . .
C1 Fe1 C3 C2 -39.0(4) . .
C5 Fe1 C3 C2 -81.2(4) . .
C4 Fe1 C3 C2 -119.2(5) . .
P1 Fe1 C3 C2 -155.2(3) . .
P2 Fe1 C3 C2 110.5(3) . .
C37 Fe1 C3 C8 -96.2(7) . .
C2 Fe1 C3 C8 -118.6(8) . .
C1 Fe1 C3 C8 -157.5(7) . .
C5 Fe1 C3 C8 160.2(8) . .
C4 Fe1 C3 C8 122.3(8) . .
P1 Fe1 C3 C8 86.2(7) . .
P2 Fe1 C3 C8 -8.0(7) . .
C2 C3 C4 C5 -0.5(8) . .
C8 C3 C4 C5 169.3(7) . .
Fe1 C3 C4 C5 -60.5(5) . .
C2 C3 C4 C9 -169.8(7) . .
C8 C3 C4 C9 0.0(12) . .
Fe1 C3 C4 C9 130.2(8) . .
C2 C3 C4 Fe1 60.0(5) . .
C8 C3 C4 Fe1 -130.2(7) . .
C37 Fe1 C4 C3 -85.8(7) . .
C2 Fe1 C4 C3 -37.3(4) . .
C1 Fe1 C4 C3 -81.3(5) . .
C5 Fe1 C4 C3 -117.8(6) . .
P1 Fe1 C4 C3 157.4(3) . .
P2 Fe1 C4 C3 61.6(4) . .
C37 Fe1 C4 C5 32.0(9) . .
C2 Fe1 C4 C5 80.5(5) . .
C3 Fe1 C4 C5 117.8(6) . .
C1 Fe1 C4 C5 36.5(5) . .
P1 Fe1 C4 C5 -84.8(5) . .
P2 Fe1 C4 C5 179.4(4) . .
C37 Fe1 C4 C9 150.7(7) . .
C2 Fe1 C4 C9 -160.8(7) . .
C3 Fe1 C4 C9 -123.5(8) . .
C1 Fe1 C4 C9 155.2(8) . .
C5 Fe1 C4 C9 118.7(9) . .
P1 Fe1 C4 C9 34.0(7) . .
P2 Fe1 C4 C9 -61.9(7) . .
C2 C1 C5 C4 0.5(9) . .
C6 C1 C5 C4 -172.4(8) . .
Fe1 C1 C5 C4 60.4(5) . .
C2 C1 C5 C10 171.0(7) . .
C6 C1 C5 C10 -1.8(14) . .
Fe1 C1 C5 C10 -129.0(8) . .
C2 C1 C5 Fe1 -59.9(5) . .
C6 C1 C5 Fe1 127.2(9) . .
C3 C4 C5 C1 0.0(8) . .
C9 C4 C5 C1 169.8(7) . .
Fe1 C4 C5 C1 -60.3(5) . .
C3 C4 C5 C10 -171.1(7) . .
C9 C4 C5 C10 -1.3(12) . .
Fe1 C4 C5 C10 128.6(8) . .
C3 C4 C5 Fe1 60.3(5) . .
C9 C4 C5 Fe1 -129.9(8) . .
C37 Fe1 C5 C1 -44.7(5) . .
C2 Fe1 C5 C1 38.2(4) . .
C3 Fe1 C5 C1 81.5(5) . .
C4 Fe1 C5 C1 119.4(7) . .
P1 Fe1 C5 C1 -136.0(4) . .
P2 Fe1 C5 C1 117.9(7) . .
C37 Fe1 C5 C4 -164.1(5) . .
C2 Fe1 C5 C4 -81.3(5) . .
C3 Fe1 C5 C4 -37.9(4) . .
C1 Fe1 C5 C4 -119.4(7) . .
P1 Fe1 C5 C4 104.6(4) . .
P2 Fe1 C5 C4 -1.6(10) . .
C37 Fe1 C5 C10 78.7(8) . .
C2 Fe1 C5 C10 161.5(8) . .
C3 Fe1 C5 C10 -155.1(8) . .
C1 Fe1 C5 C10 123.4(9) . .
C4 Fe1 C5 C10 -117.2(10) . .
P1 Fe1 C5 C10 -12.6(8) . .
P2 Fe1 C5 C10 -118.8(7) . .
C19 P1 C11 C12 114.2(7) . .
C13 P1 C11 C12 -143.2(7) . .
Fe1 P1 C11 C12 -15.0(7) . .
P1 C11 C12 P2 37.7(7) . .
C25 P2 C12 C11 -173.9(5) . .
C31 P2 C12 C11 81.9(6) . .
Fe1 P2 C12 C11 -46.6(6) . .
C19 P1 C13 C18 -34.8(11) . .
C11 P1 C13 C18 -139.8(10) . .
Fe1 P1 C13 C18 100.0(10) . .
C19 P1 C13 C14 153.8(11) . .
C11 P1 C13 C14 48.8(11) . .
Fe1 P1 C13 C14 -71.4(11) . .
C18 C13 C14 C15 6(2) . .
P1 C13 C14 C15 178.1(13) . .
C13 C14 C15 C16 -10(3) . .
C14 C15 C16 C17 10(4) . .
C15 C16 C17 C18 -5(4) . .
C14 C13 C18 C17 -1.5(19) . .
P1 C13 C18 C17 -173.2(11) . .
C16 C17 C18 C13 1(2) . .
C11 P1 C19 C24 -129.4(9) . .
C13 P1 C19 C24 129.1(10) . .
Fe1 P1 C19 C24 -6.6(11) . .
C11 P1 C19 C20 49.8(12) . .
C13 P1 C19 C20 -51.7(12) . .
Fe1 P1 C19 C20 172.6(10) . .
C24 C19 C20 C21 1(2) . .
P1 C19 C20 C21 -178.7(15) . .
C19 C20 C21 C22 -3(4) . .
C20 C21 C22 C23 2(5) . .
C21 C22 C23 C24 1(5) . .
C22 C23 C24 C19 -4(3) . .
C20 C19 C24 C23 3(2) . .
P1 C19 C24 C23 -178.0(11) . .
C31 P2 C25 C30 -39.8(6) . .
C12 P2 C25 C30 -142.9(5) . .
Fe1 P2 C25 C30 97.2(5) . .
C31 P2 C25 C26 147.5(5) . .
C12 P2 C25 C26 44.4(6) . .
Fe1 P2 C25 C26 -75.5(5) . .
C30 C25 C26 C27 1.0(9) . .
P2 C25 C26 C27 174.1(5) . .
C25 C26 C27 C28 -0.8(11) . .
C26 C27 C28 C29 -0.2(11) . .
C27 C28 C29 C30 0.9(11) . .
C26 C25 C30 C29 -0.4(9) . .
P2 C25 C30 C29 -173.3(5) . .
C28 C29 C30 C25 -0.6(10) . .
C25 P2 C31 C36 134.3(6) . .
C12 P2 C31 C36 -118.7(6) . .
Fe1 P2 C31 C36 -0.8(7) . .
C25 P2 C31 C32 -48.2(7) . .
C12 P2 C31 C32 58.7(7) . .
Fe1 P2 C31 C32 176.7(6) . .
C36 C31 C32 C33 0.4(12) . .
P2 C31 C32 C33 -177.1(7) . .
C31 C32 C33 C34 1.1(14) . .
C32 C33 C34 C35 -3.2(15) . .
C33 C34 C35 C36 3.9(15) . .
C32 C31 C36 C35 0.3(12) . .
P2 C31 C36 C35 177.8(6) . .
C34 C35 C36 C31 -2.4(13) . .
C2 Fe1 C37 C38 -47(13) . .
C3 Fe1 C37 C38 -61(13) . .
C1 Fe1 C37 C38 -7(13) . .
C5 Fe1 C37 C38 19(13) . .
C4 Fe1 C37 C38 -3(13) . .
P1 Fe1 C37 C38 118(13) . .
P2 Fe1 C37 C38 -155(13) . .
Fe1 C37 C38 C39 45(20) . .
C37 C38 C39 C40 -155(10) . .
C37 C38 C39 C44 24(10) . .
C44 C39 C40 C41 0.2(9) . .
C38 C39 C40 C41 179.4(6) . .
C39 C40 C41 C42 0.7(9) . .
C40 C41 C42 C43 -1.1(9) . .
C40 C41 C42 C45 179.9(6) . .
C41 C42 C43 C44 0.6(9) . .
C45 C42 C43 C44 179.6(6) . .
C40 C39 C44 C43 -0.6(9) . .
C38 C39 C44 C43 -179.9(6) . .
C42 C43 C44 C39 0.3(9) . .
C43 C42 C45 C49 62.5(9) . 12_647
C41 C42 C45 C49 -118.5(7) . 12_647
C43 C42 C45 C46 -118.5(7) . .
C41 C42 C45 C46 60.5(9) . .
C49 N1 C46 C45 -174.7(8) . .
Zn1 N1 C46 C45 3.8(11) . .
C49 N1 C46 C47 1.4(9) . .
Zn1 N1 C46 C47 179.9(5) . .
C49 C45 C46 N1 -1.6(13) 12_647 .
C42 C45 C46 N1 179.5(7) . .
C49 C45 C46 C47 -177.1(8) 12_647 .
C42 C45 C46 C47 4.0(12) . .
N1 C46 C47 C48 -0.5(9) . .
C45 C46 C47 C48 175.7(8) . .
C46 C47 C48 C49 -0.6(9) . .
C46 N1 C49 C45 175.4(8) . 11_767
Zn1 N1 C49 C45 -3.2(12) . 11_767
C46 N1 C49 C48 -1.7(9) . .
Zn1 N1 C49 C48 179.7(5) . .
C47 C48 C49 N1 1.5(9) . .
C47 C48 C49 C45 -175.6(8) . 11_767
C50 O41 C50 C51 82(2) 2_745 .
C61 C62 C63 C64 170(4) . .
C62 C63 C64 C65 176(5) . .
